data_2218855
loop_
_publ_author_name
'Li, Jian'
'Xiao, Huai-Fen'
'Yang, Jie'

_publ_section_title
;
 1-Acetyl-3-(4-chlorophenyl)-5-(4-fluorophenyl)-2-pyrazoline
;
_journal_coeditor_code AT2570
_journal_issue 8
_journal_name_full 'Acta Crystallographica Section E'
_journal_page_first o1391
_journal_paper_doi 10.1107/S1600536808018333
_journal_volume 64
_journal_year 2008
_chemical_formula_iupac 'C17 H14 Cl F N2 O'
_chemical_formula_moiety 'C17 H14 Cl F N2 O'
_chemical_formula_sum 'C17 H14 Cl F N2 O'
_chemical_formula_weight 316.75
_chemical_name_systematic
;
1-Acetyl-3-(4-chlorophenyl)-5-(4-fluorophenyl)-2-pyrazoline
;
_space_group_IT_number 14
_symmetry_cell_setting monoclinic
_symmetry_space_group_name_Hall '-P 2ybc'
_symmetry_space_group_name_H-M 'P 1 21/c 1'
_atom_sites_solution_hydrogens geom
_atom_sites_solution_primary direct
_atom_sites_solution_secondary difmap
_audit_creation_method SHELXL-97
_cell_angle_alpha 90.00
_cell_angle_beta 108.154(2)
_cell_angle_gamma 90.00
_cell_formula_units_Z 4
_cell_length_a 14.5425(19)
_cell_length_b 11.3580(14)
_cell_length_c 9.6494(13)
_cell_measurement_reflns_used 2887
_cell_measurement_temperature 273(2)
_cell_measurement_theta_max 25.92
_cell_measurement_theta_min 2.86
_cell_volume 1514.5(3)
_computing_cell_refinement 'SAINT (Bruker, 1997)'
_computing_data_collection 'SMART (Bruker, 1997)'
_computing_data_reduction 'SAINT (Bruker, 1997)'
_computing_molecular_graphics 'SHELXTL (Sheldrick, 2008)'
_computing_publication_material 'SHELXTL (Sheldrick, 2008)'
_computing_structure_refinement 'SHELXL97 (Sheldrick, 2008)'
_computing_structure_solution 'SHELXS97 (Sheldrick, 2008)'
_diffrn_ambient_temperature 273(2)
_diffrn_measured_fraction_theta_full 0.997
_diffrn_measured_fraction_theta_max 0.997
_diffrn_measurement_device_type 'Bruker SMART CCD area-detector'
_diffrn_measurement_method '\f and \w'
_diffrn_radiation_monochromator graphite
_diffrn_radiation_source 'fine-focus sealed tube'
_diffrn_radiation_type MoK\a
_diffrn_radiation_wavelength 0.71073
_diffrn_reflns_av_R_equivalents 0.0207
_diffrn_reflns_av_sigmaI/netI 0.0215
_diffrn_reflns_limit_h_max 17
_diffrn_reflns_limit_h_min -17
_diffrn_reflns_limit_k_max 11
_diffrn_reflns_limit_k_min -13
_diffrn_reflns_limit_l_max 9
_diffrn_reflns_limit_l_min -11
_diffrn_reflns_number 7793
_diffrn_reflns_theta_full 25.05
_diffrn_reflns_theta_max 25.05
_diffrn_reflns_theta_min 2.32
_exptl_absorpt_coefficient_mu 0.266
_exptl_absorpt_correction_type none
_exptl_crystal_colour colourless
_exptl_crystal_density_diffrn 1.389
_exptl_crystal_density_method 'not measured'
_exptl_crystal_description bar
_exptl_crystal_F_000 656
_exptl_crystal_size_max 0.14
_exptl_crystal_size_mid 0.12
_exptl_crystal_size_min 0.06
_refine_diff_density_max 0.199
_refine_diff_density_min -0.210
_refine_ls_extinction_coef 0.0031(10)
_refine_ls_extinction_expression Fc^*^=kFc[1+0.001xFc^2^\l^3^/sin(2\q)]^-1/4^
_refine_ls_extinction_method 'SHELXL97 (Sheldrick, 2008)'
_refine_ls_goodness_of_fit_ref 1.032
_refine_ls_hydrogen_treatment constr
_refine_ls_matrix_type full
_refine_ls_number_parameters 200
_refine_ls_number_reflns 2676
_refine_ls_number_restraints 0
_refine_ls_restrained_S_all 1.032
_refine_ls_R_factor_all 0.0506
_refine_ls_R_factor_gt 0.0369
_refine_ls_shift/su_max 0.000
_refine_ls_shift/su_mean 0.000
_refine_ls_structure_factor_coef Fsqd
_refine_ls_weighting_details 'calc w=1/[\s^2^(Fo^2^)+(0.0385P)^2^+0.4849P] where P=(Fo^2^+2Fc^2^)/3'
_refine_ls_weighting_scheme calc
_refine_ls_wR_factor_gt 0.0892
_refine_ls_wR_factor_ref 0.0983
_reflns_number_gt 2077
_reflns_number_total 2676
_reflns_threshold_expression I>2\s(I)
_cod_data_source_file at2570.cif
_cod_data_source_block I
_cod_original_sg_symbol_H-M 'P 21/c'
_cod_database_code 2218855
_cod_database_fobs_code 2218855

loop_
_symmetry_equiv_pos_as_xyz
'x, y, z'
'-x, y+1/2, -z+1/2'
'-x, -y, -z'
'x, -y-1/2, z-1/2'

loop_
_atom_site_type_symbol
_atom_site_label
_atom_site_fract_x
_atom_site_fract_y
_atom_site_fract_z
_atom_site_U_iso_or_equiv
_atom_site_adp_type
_atom_site_calc_flag
_atom_site_refinement_flags
_atom_site_occupancy
Cl Cl1 0.45884(5) 0.34606(6) 0.02764(8) 0.0949(3) Uani d . 1
F F1 0.70769(11) -0.14714(11) 1.10898(14) 0.0851(4) Uani d . 1
O O1 1.00066(10) -0.13914(13) 0.72130(15) 0.0685(4) Uani d . 1
N N1 0.88095(10) -0.02205(13) 0.59652(15) 0.0491(4) Uani d . 1
N N2 0.80952(10) 0.00960(13) 0.46876(15) 0.0477(4) Uani d . 1
C C1 0.93307(15) -0.17908(18) 0.4668(2) 0.0610(5) Uani d . 1
H H1A 0.9661 -0.1361 0.4109 0.092 Uiso calc R 1
H H1B 0.8660 -0.1873 0.4111 0.092 Uiso calc R 1
H H1C 0.9617 -0.2557 0.4898 0.092 Uiso calc R 1
C C2 0.94144(13) -0.11419(16) 0.6044(2) 0.0494(4) Uani d . 1
C C3 0.88134(13) 0.05353(16) 0.72122(18) 0.0477(4) Uani d . 1
H H3 0.9474 0.0797 0.7730 0.057 Uiso calc R 1
C C4 0.82018(14) 0.15743(16) 0.64155(19) 0.0500(5) Uani d . 1
H H4A 0.7728 0.1808 0.6881 0.060 Uiso calc R 1
H H4B 0.8604 0.2246 0.6373 0.060 Uiso calc R 1
C C5 0.77233(12) 0.10719(16) 0.49247(18) 0.0454(4) Uani d . 1
C C6 0.83785(12) -0.00700(15) 0.82540(18) 0.0446(4) Uani d . 1
C C7 0.76197(13) -0.08590(17) 0.7766(2) 0.0530(5) Uani d . 1
H H7 0.7404 -0.1070 0.6786 0.064 Uiso calc R 1
C C8 0.71794(15) -0.13366(18) 0.8711(2) 0.0593(5) Uani d . 1
H H8 0.6671 -0.1868 0.8382 0.071 Uiso calc R 1
C C9 0.75105(15) -0.10081(18) 1.0151(2) 0.0574(5) Uani d . 1
C C10 0.82613(14) -0.02457(17) 1.0681(2) 0.0537(5) Uani d . 1
H H10 0.8474 -0.0044 1.1664 0.064 Uiso calc R 1
C C11 0.86977(13) 0.02200(16) 0.97206(18) 0.0481(4) Uani d . 1
H H11 0.9215 0.0737 1.0065 0.058 Uiso calc R 1
C C12 0.69236(12) 0.16303(16) 0.37998(19) 0.0455(4) Uani d . 1
C C13 0.63734(14) 0.10150(18) 0.2576(2) 0.0557(5) Uani d . 1
H H13 0.6499 0.0222 0.2473 0.067 Uiso calc R 1
C C14 0.56443(15) 0.15720(19) 0.1515(2) 0.0621(5) Uani d . 1
H H14 0.5275 0.1154 0.0703 0.075 Uiso calc R 1
C C15 0.54634(13) 0.27427(18) 0.1657(2) 0.0588(5) Uani d . 1
C C16 0.59780(14) 0.33572(18) 0.2860(3) 0.0630(6) Uani d . 1
H H16 0.5842 0.4147 0.2957 0.076 Uiso calc R 1
C C17 0.67020(14) 0.28007(17) 0.3936(2) 0.0558(5) Uani d . 1
H H17 0.7046 0.3218 0.4764 0.067 Uiso calc R 1

loop_
_atom_site_aniso_label
_atom_site_aniso_U_11
_atom_site_aniso_U_22
_atom_site_aniso_U_33
_atom_site_aniso_U_12
_atom_site_aniso_U_13
_atom_site_aniso_U_23
Cl1 0.0695(4) 0.0900(5) 0.1055(5) 0.0056(3) -0.0012(3) 0.0364(4)
F1 0.1184(11) 0.0792(9) 0.0750(9) -0.0204(8) 0.0552(8) 0.0010(7)
O1 0.0622(9) 0.0758(10) 0.0578(9) 0.0125(7) 0.0045(7) 0.0014(7)
N1 0.0505(8) 0.0581(9) 0.0370(8) 0.0056(7) 0.0111(7) -0.0052(7)
N2 0.0485(8) 0.0565(9) 0.0372(8) 0.0015(7) 0.0121(6) -0.0026(7)
C1 0.0680(13) 0.0577(12) 0.0615(12) 0.0051(10) 0.0261(10) -0.0078(10)
C2 0.0464(10) 0.0528(11) 0.0501(11) -0.0025(9) 0.0167(9) 0.0005(9)
C3 0.0456(10) 0.0571(11) 0.0393(9) -0.0055(8) 0.0115(8) -0.0086(8)
C4 0.0573(11) 0.0502(11) 0.0437(10) -0.0045(9) 0.0177(8) -0.0045(8)
C5 0.0474(10) 0.0504(11) 0.0413(9) -0.0051(8) 0.0180(8) -0.0026(8)
C6 0.0431(9) 0.0497(10) 0.0381(9) 0.0034(8) 0.0084(7) -0.0024(8)
C7 0.0529(11) 0.0613(12) 0.0416(10) -0.0062(9) 0.0098(8) -0.0067(9)
C8 0.0599(12) 0.0570(12) 0.0623(13) -0.0115(10) 0.0209(10) -0.0044(10)
C9 0.0710(13) 0.0546(12) 0.0542(12) 0.0017(10) 0.0302(10) 0.0049(9)
C10 0.0666(12) 0.0541(11) 0.0388(10) 0.0037(10) 0.0142(9) -0.0018(8)
C11 0.0487(10) 0.0498(10) 0.0416(10) 0.0001(8) 0.0078(8) -0.0043(8)
C12 0.0452(10) 0.0504(11) 0.0441(10) -0.0035(8) 0.0188(8) 0.0003(8)
C13 0.0609(12) 0.0519(11) 0.0513(11) -0.0008(9) 0.0131(9) -0.0012(9)
C14 0.0592(12) 0.0677(14) 0.0526(12) -0.0076(10) 0.0075(10) 0.0003(10)
C15 0.0450(11) 0.0608(13) 0.0685(13) -0.0036(9) 0.0144(9) 0.0141(10)
C16 0.0534(12) 0.0488(11) 0.0880(16) 0.0000(9) 0.0238(11) 0.0063(11)
C17 0.0511(11) 0.0532(12) 0.0636(12) -0.0058(9) 0.0183(10) -0.0062(10)

loop_
_atom_type_symbol
_atom_type_description
_atom_type_scat_dispersion_real
_atom_type_scat_dispersion_imag
_atom_type_scat_source
C C 0.0033 0.0016 'International Tables Vol C Tables 4.2.6.8 and 6.1.1.4'
H H 0.0000 0.0000 'International Tables Vol C Tables 4.2.6.8 and 6.1.1.4'
N N 0.0061 0.0033 'International Tables Vol C Tables 4.2.6.8 and 6.1.1.4'
O O 0.0106 0.0060 'International Tables Vol C Tables 4.2.6.8 and 6.1.1.4'
F F 0.0171 0.0103 'International Tables Vol C Tables 4.2.6.8 and 6.1.1.4'
Cl Cl 0.1484 0.1585 'International Tables Vol C Tables 4.2.6.8 and 6.1.1.4'

loop_
_geom_angle_atom_site_label_1
_geom_angle_atom_site_label_2
_geom_angle_atom_site_label_3
_geom_angle
C2 N1 N2 122.87(14)
C2 N1 C3 124.48(15)
N2 N1 C3 112.62(14)
C5 N2 N1 107.76(14)
C2 C1 H1A 109.5
C2 C1 H1B 109.5
H1A C1 H1B 109.5
C2 C1 H1C 109.5
H1A C1 H1C 109.5
H1B C1 H1C 109.5
O1 C2 N1 119.36(17)
O1 C2 C1 123.17(18)
N1 C2 C1 117.46(17)
N1 C3 C6 112.45(15)
N1 C3 C4 100.64(13)
C6 C3 C4 112.75(14)
N1 C3 H3 110.2
C6 C3 H3 110.2
C4 C3 H3 110.2
C5 C4 C3 102.19(14)
C5 C4 H4A 111.3
C3 C4 H4A 111.3
C5 C4 H4B 111.3
C3 C4 H4B 111.3
H4A C4 H4B 109.2
N2 C5 C12 121.50(16)
N2 C5 C4 113.79(16)
C12 C5 C4 124.69(16)
C11 C6 C7 118.63(17)
C11 C6 C3 119.71(16)
C7 C6 C3 121.53(15)
C8 C7 C6 120.99(17)
C8 C7 H7 119.5
C6 C7 H7 119.5
C9 C8 C7 118.28(18)
C9 C8 H8 120.9
C7 C8 H8 120.9
F1 C9 C10 118.61(18)
F1 C9 C8 118.66(19)
C10 C9 C8 122.73(18)
C9 C10 C11 118.23(17)
C9 C10 H10 120.9
C11 C10 H10 120.9
C10 C11 C6 121.12(17)
C10 C11 H11 119.4
C6 C11 H11 119.4
C17 C12 C13 118.28(18)
C17 C12 C5 120.02(17)
C13 C12 C5 121.70(17)
C14 C13 C12 120.43(19)
C14 C13 H13 119.8
C12 C13 H13 119.8
C15 C14 C13 119.92(19)
C15 C14 H14 120.0
C13 C14 H14 120.0
C16 C15 C14 120.72(19)
C16 C15 Cl1 119.42(17)
C14 C15 Cl1 119.84(17)
C15 C16 C17 119.62(19)
C15 C16 H16 120.2
C17 C16 H16 120.2
C16 C17 C12 120.97(19)
C16 C17 H17 119.5
C12 C17 H17 119.5

loop_
_geom_bond_atom_site_label_1
_geom_bond_atom_site_label_2
_geom_bond_distance
Cl1 C15 1.733(2)
F1 C9 1.361(2)
O1 C2 1.220(2)
N1 C2 1.354(2)
N1 N2 1.3893(19)
N1 C3 1.477(2)
N2 C5 1.285(2)
C1 C2 1.490(3)
C1 H1A 0.9600
C1 H1B 0.9600
C1 H1C 0.9600
C3 C6 1.510(2)
C3 C4 1.533(3)
C3 H3 0.9800
C4 C5 1.502(2)
C4 H4A 0.9700
C4 H4B 0.9700
C5 C12 1.465(2)
C6 C11 1.385(2)
C6 C7 1.385(2)
C7 C8 1.378(3)
C7 H7 0.9300
C8 C9 1.373(3)
C8 H8 0.9300
C9 C10 1.362(3)
C10 C11 1.381(3)
C10 H10 0.9300
C11 H11 0.9300
C12 C17 1.384(3)
C12 C13 1.391(3)
C13 C14 1.377(3)
C13 H13 0.9300
C14 C15 1.371(3)
C14 H14 0.9300
C15 C16 1.362(3)
C16 C17 1.380(3)
C16 H16 0.9300
C17 H17 0.9300

loop_
_geom_hbond_atom_site_label_D
_geom_hbond_atom_site_label_H
_geom_hbond_atom_site_label_A
_geom_hbond_site_symmetry_A
_geom_hbond_distance_DH
_geom_hbond_distance_HA
_geom_hbond_distance_DA
_geom_hbond_angle_DHA
_geom_hbond_publ_flag
C4 H4B O1 2_756 0.97 2.57 3.425(2) 146.60 yes

loop_
_cod_related_entry_id
_cod_related_entry_database
_cod_related_entry_code
1 ChemSpider 25052970
